data_4306663
loop_
_publ_author_name
'Daniel J. Harrison'
'Antonio G. De Crisci'
'Alan J. Lough'
'Mitchell J. Kerr'
'Ulrich Fekl'

_publ_section_title
;
Nickel Dithiolene Chelate Rings in a New Role as \h5-Coordinating Ligands:
Synthesis, Structural Characterization, and Redox Reactivity of an
"Fe2Ni" Bis-Double-Decker
;
_journal_name_full 'Inorganic Chemistry'
_journal_page_first 10199
_journal_page_last 10201
_journal_paper_doi 10.1021/ic801487f
_journal_volume 47
_journal_year 2008
_chemical_formula_moiety 'C28 H42 Fe2 Ni S4, B F4'
_chemical_formula_sum 'C28 H42 B F4 Fe2 Ni S4'
_chemical_formula_weight 764.08
_chemical_name_systematic
; 
 ? 
;
_space_group_IT_number 2
_symmetry_cell_setting triclinic
_symmetry_space_group_name_Hall '-P 1'
_symmetry_space_group_name_H-M 'P -1'
_atom_sites_solution_hydrogens geom
_atom_sites_solution_primary direct
_atom_sites_solution_secondary difmap
_audit_creation_method SHELXL-97
_cell_angle_alpha 105.1233(17)
_cell_angle_beta 101.2840(19)
_cell_angle_gamma 104.741(2)
_cell_formula_units_Z 1
_cell_length_a 8.2743(2)
_cell_length_b 8.3071(3)
_cell_length_c 12.9787(5)
_cell_measurement_reflns_used 10562
_cell_measurement_temperature 150(1)
_cell_measurement_theta_max 27.4
_cell_measurement_theta_min 2.7
_cell_volume 799.37(5)
_computing_cell_refinement 'Denzo-SMN (Otwinowski & Minor, 1997)'
_computing_data_collection 'Collect (Nonius B.V., 1997-2002)'
_computing_data_reduction Denzo-SMN
_computing_molecular_graphics 'PLATON (Spek, 2003)'
_computing_publication_material 'SHELXTL V6.1'
_computing_structure_refinement 'SHELXTL V6.1 (Sheldrick, 2008)'
_computing_structure_solution 'SIR-92 (Altomare et al., 1994)'
_diffrn_ambient_temperature 150(1)
_diffrn_detector_area_resol_mean 9
_diffrn_measured_fraction_theta_full 0.985
_diffrn_measured_fraction_theta_max 0.985
_diffrn_measurement_device_type 'Bruker-Nonius KappaCCD'
_diffrn_measurement_method '\w scans and \w scans with \k offsets'
_diffrn_radiation_monochromator graphite
_diffrn_radiation_source 'fine-focus sealed tube'
_diffrn_radiation_type MoK\a
_diffrn_radiation_wavelength 0.71073
_diffrn_reflns_av_R_equivalents 0.0512
_diffrn_reflns_av_sigmaI/netI 0.0462
_diffrn_reflns_limit_h_max 10
_diffrn_reflns_limit_h_min -10
_diffrn_reflns_limit_k_max 10
_diffrn_reflns_limit_k_min -10
_diffrn_reflns_limit_l_max 16
_diffrn_reflns_limit_l_min -15
_diffrn_reflns_number 10562
_diffrn_reflns_theta_full 27.43
_diffrn_reflns_theta_max 27.43
_diffrn_reflns_theta_min 2.68
_diffrn_standards_number 0
_exptl_absorpt_coefficient_mu 1.781
_exptl_absorpt_correction_T_max 0.850
_exptl_absorpt_correction_T_min 0.620
_exptl_absorpt_correction_type multi-scan
_exptl_absorpt_process_details
;
multi-scan from symmetry-related measurements 
 Sortav (Blessing 1995)
;
_exptl_crystal_colour 'dark green'
_exptl_crystal_density_diffrn 1.587
_exptl_crystal_density_method 'not measured'
_exptl_crystal_description needle
_exptl_crystal_F_000 395
_exptl_crystal_size_max 0.45
_exptl_crystal_size_mid 0.18
_exptl_crystal_size_min 0.12
_refine_diff_density_max 0.692
_refine_diff_density_min -0.560
_refine_diff_density_rms 0.095
_refine_ls_extinction_method none
_refine_ls_goodness_of_fit_ref 1.047
_refine_ls_hydrogen_treatment constr
_refine_ls_matrix_type full
_refine_ls_number_parameters 212
_refine_ls_number_reflns 3599
_refine_ls_number_restraints 18
_refine_ls_restrained_S_all 1.047
_refine_ls_R_factor_all 0.0515
_refine_ls_R_factor_gt 0.0369
_refine_ls_shift/su_max 0.001
_refine_ls_shift/su_mean 0.000
_refine_ls_structure_factor_coef Fsqd
_refine_ls_weighting_details 'calc w=1/[\s^2^(Fo^2^)+(0.0473P)^2^+0.6597P] where P=(Fo^2^+2Fc^2^)/3'
_refine_ls_weighting_scheme calc
_refine_ls_wR_factor_gt 0.0886
_refine_ls_wR_factor_ref 0.0985
_reflns_number_gt 2902
_reflns_number_total 3599
_reflns_threshold_expression I>2\s(I)
_cod_data_source_file ic801487f_si_002.cif
_cod_data_source_block k08209
_cod_depositor_comments
;
The following automatic conversions were performed:
'_symmetry_cell_setting' value 'Triclinic' changed to 'triclinic'
according to '/home/saulius/struct/CIF-dictionaries/cif_core.dic'
dictionary named 'cif_core.dic' version 2.4.1 from 2010-06-29.

Automatic conversion script
Id: cif_fix_enum 1527 2010-12-29 10:47:43Z saulius 
;
_cod_database_code 4306663

loop_
_symmetry_equiv_pos_as_xyz
'x, y, z'
'-x, -y, -z'

loop_
_atom_site_label
_atom_site_type_symbol
_atom_site_fract_x
_atom_site_fract_y
_atom_site_fract_z
_atom_site_U_iso_or_equiv
_atom_site_adp_type
_atom_site_occupancy
_atom_site_symmetry_multiplicity
_atom_site_calc_flag
_atom_site_refinement_flags
_atom_site_disorder_assembly
_atom_site_disorder_group
Fe1 Fe 0.54858(4) 0.74926(4) 0.19370(3) 0.01641(12) Uani 1 1 d . . .
Ni1 Ni 0.5000 0.5000 0.0000 0.01886(13) Uani 1 2 d S . .
S1 S 0.67608(8) 0.53717(9) 0.15788(6) 0.02231(16) Uani 1 1 d . . .
S2 S 0.58839(9) 0.78095(9) 0.03104(6) 0.02285(16) Uani 1 1 d . . .
C1 C 0.8061(3) 0.7605(4) 0.2097(2) 0.0238(6) Uani 1 1 d . . .
C2 C 0.7659(3) 0.8727(4) 0.1522(2) 0.0242(6) Uani 1 1 d . . .
C3 C 0.9550(3) 0.8180(4) 0.3130(2) 0.0322(7) Uani 1 1 d . . .
H3A H 1.0589 0.8019 0.2922 0.048 Uiso 1 1 calc R . .
H3B H 0.9243 0.7471 0.3602 0.048 Uiso 1 1 calc R . .
H3C H 0.9787 0.9426 0.3538 0.048 Uiso 1 1 calc R . .
C4 C 0.8660(4) 1.0649(4) 0.1838(3) 0.0367(8) Uani 1 1 d . . .
H4A H 0.9654 1.0781 0.1525 0.055 Uiso 1 1 calc R . .
H4B H 0.9081 1.1165 0.2650 0.055 Uiso 1 1 calc R . .
H4C H 0.7899 1.1253 0.1545 0.055 Uiso 1 1 calc R . .
C5 C 0.5417(3) 0.8936(3) 0.3490(2) 0.0210(5) Uani 1 1 d . . .
C6 C 0.4517(4) 0.9451(4) 0.2635(2) 0.0235(6) Uani 1 1 d . . .
C7 C 0.3126(3) 0.7914(4) 0.1882(2) 0.0261(6) Uani 1 1 d . . .
C8 C 0.3157(3) 0.6477(4) 0.2282(2) 0.0236(6) Uani 1 1 d . . .
C9 C 0.4576(3) 0.7113(4) 0.3275(2) 0.0223(6) Uani 1 1 d . . .
C10 C 0.6923(4) 1.0124(4) 0.4468(3) 0.0360(8) Uani 1 1 d . . .
H10A H 0.6489 1.0679 0.5071 0.054 Uiso 1 1 calc R . .
H10B H 0.7648 1.1038 0.4251 0.054 Uiso 1 1 calc R . .
H10C H 0.7619 0.9435 0.4722 0.054 Uiso 1 1 calc R . .
C11 C 0.4870(5) 1.1270(4) 0.2581(3) 0.0461(9) Uani 1 1 d . . .
H11A H 0.4077 1.1807 0.2900 0.069 Uiso 1 1 calc R . .
H11B H 0.4690 1.1228 0.1804 0.069 Uiso 1 1 calc R . .
H11C H 0.6076 1.1974 0.3004 0.069 Uiso 1 1 calc R . .
C12 C 0.1853(4) 0.7842(6) 0.0865(3) 0.0463(9) Uani 1 1 d . . .
H12A H 0.0736 0.7819 0.1019 0.069 Uiso 1 1 calc R . .
H12B H 0.1688 0.6777 0.0254 0.069 Uiso 1 1 calc R . .
H12C H 0.2302 0.8884 0.0654 0.069 Uiso 1 1 calc R . .
C13 C 0.1888(4) 0.4656(4) 0.1796(3) 0.0445(9) Uani 1 1 d . . .
H13A H 0.0944 0.4569 0.2153 0.067 Uiso 1 1 calc R . .
H13B H 0.2481 0.3813 0.1919 0.067 Uiso 1 1 calc R . .
H13C H 0.1405 0.4391 0.0995 0.067 Uiso 1 1 calc R . .
C14 C 0.5041(5) 0.6058(5) 0.3998(3) 0.0389(8) Uani 1 1 d . . .
H14A H 0.4327 0.6053 0.4517 0.058 Uiso 1 1 calc R . .
H14B H 0.6275 0.6587 0.4416 0.058 Uiso 1 1 calc R . .
H14C H 0.4826 0.4846 0.3531 0.058 Uiso 1 1 calc R . .
F1 F 0.0609(5) 0.3115(5) 0.4621(3) 0.0500(10) Uani 0.50 1 d PD A -1
F2 F 0.0915(14) 0.5567(9) 0.5964(4) 0.105(4) Uani 0.50 1 d PD A -1
F3 F 0.1143(10) 0.5687(7) 0.4309(6) 0.095(2) Uani 0.50 1 d PD A -1
F4 F -0.1437(6) 0.4405(9) 0.4502(9) 0.142(6) Uani 0.50 1 d PD A -1
B1 B 0.0303(6) 0.4709(9) 0.4850(4) 0.0388(19) Uani 0.50 1 d PD A -1

loop_
_atom_site_aniso_label
_atom_site_aniso_U_11
_atom_site_aniso_U_22
_atom_site_aniso_U_33
_atom_site_aniso_U_23
_atom_site_aniso_U_13
_atom_site_aniso_U_12
Fe1 0.01826(19) 0.0149(2) 0.0133(2) 0.00301(15) 0.00250(14) 0.00388(14)
Ni1 0.0224(2) 0.0171(2) 0.0134(2) 0.00203(19) 0.00240(18) 0.00535(18)
S1 0.0256(3) 0.0215(3) 0.0173(3) 0.0030(3) 0.0012(3) 0.0105(3)
S2 0.0313(3) 0.0186(3) 0.0153(3) 0.0055(3) 0.0049(3) 0.0039(3)
C1 0.0178(12) 0.0271(14) 0.0194(14) 0.0001(12) 0.0036(10) 0.0046(11)
C2 0.0237(13) 0.0224(14) 0.0207(14) 0.0029(11) 0.0085(11) 0.0004(11)
C3 0.0219(13) 0.0410(18) 0.0236(16) 0.0010(13) -0.0001(12) 0.0082(12)
C4 0.0370(16) 0.0262(16) 0.0344(19) 0.0047(14) 0.0107(14) -0.0056(13)
C5 0.0240(12) 0.0229(14) 0.0137(13) 0.0018(11) 0.0052(10) 0.0082(11)
C6 0.0315(14) 0.0190(13) 0.0228(15) 0.0057(11) 0.0121(12) 0.0105(11)
C7 0.0230(13) 0.0384(17) 0.0192(14) 0.0079(13) 0.0054(11) 0.0154(12)
C8 0.0214(12) 0.0250(14) 0.0218(14) 0.0055(12) 0.0095(11) 0.0026(11)
C9 0.0274(13) 0.0222(13) 0.0201(14) 0.0073(11) 0.0107(11) 0.0092(11)
C10 0.0288(15) 0.0421(18) 0.0196(15) -0.0073(14) 0.0039(12) 0.0024(13)
C11 0.074(2) 0.0272(17) 0.053(2) 0.0186(16) 0.030(2) 0.0278(17)
C12 0.0350(17) 0.083(3) 0.0258(17) 0.0154(18) 0.0045(14) 0.0331(18)
C13 0.0356(17) 0.0298(17) 0.049(2) -0.0039(16) 0.0171(16) -0.0090(14)
C14 0.059(2) 0.0422(19) 0.0342(19) 0.0249(16) 0.0230(16) 0.0278(17)
F1 0.058(2) 0.036(2) 0.052(3) 0.015(2) 0.009(2) 0.0123(19)
F2 0.199(11) 0.062(4) 0.042(3) 0.007(3) 0.002(5) 0.058(6)
F3 0.136(6) 0.064(4) 0.117(6) 0.056(4) 0.062(5) 0.036(4)
F4 0.033(3) 0.068(5) 0.257(14) -0.005(8) -0.011(6) 0.003(3)
B1 0.038(5) 0.029(5) 0.044(6) 0.015(4) 0.003(4) 0.007(3)

loop_
_atom_type_symbol
_atom_type_description
_atom_type_scat_dispersion_real
_atom_type_scat_dispersion_imag
_atom_type_scat_source
C C 0.0033 0.0016 'International Tables Vol C Tables 4.2.6.8 and 6.1.1.4'
H H 0.0000 0.0000 'International Tables Vol C Tables 4.2.6.8 and 6.1.1.4'
B B 0.0013 0.0007 'International Tables Vol C Tables 4.2.6.8 and 6.1.1.4'
F F 0.0171 0.0103 'International Tables Vol C Tables 4.2.6.8 and 6.1.1.4'
Fe Fe 0.3463 0.8444 'International Tables Vol C Tables 4.2.6.8 and 6.1.1.4'
S S 0.1246 0.1234 'International Tables Vol C Tables 4.2.6.8 and 6.1.1.4'
Ni Ni 0.3393 1.1124 'International Tables Vol C Tables 4.2.6.8 and 6.1.1.4'

loop_
_geom_angle_atom_site_label_1
_geom_angle_atom_site_label_2
_geom_angle_atom_site_label_3
_geom_angle
_geom_angle_site_symmetry_1
_geom_angle_site_symmetry_3
_geom_angle_publ_flag
C7 Fe1 C6 40.77(11) . . ?
C7 Fe1 C2 132.29(12) . . ?
C6 Fe1 C2 106.40(11) . . ?
C7 Fe1 C1 168.70(12) . . ?
C6 Fe1 C1 128.67(11) . . ?
C2 Fe1 C1 39.44(12) . . ?
C7 Fe1 C5 68.12(11) . . ?
C6 Fe1 C5 40.40(11) . . ?
C2 Fe1 C5 111.46(11) . . ?
C1 Fe1 C5 106.02(10) . . ?
C7 Fe1 C8 40.21(12) . . ?
C6 Fe1 C8 67.86(11) . . ?
C2 Fe1 C8 172.49(11) . . ?
C1 Fe1 C8 147.96(12) . . ?
C5 Fe1 C8 67.66(10) . . ?
C7 Fe1 C9 67.67(11) . . ?
C6 Fe1 C9 67.50(11) . . ?
C2 Fe1 C9 143.26(11) . . ?
C1 Fe1 C9 114.56(11) . . ?
C5 Fe1 C9 39.92(10) . . ?
C8 Fe1 C9 40.24(11) . . ?
C7 Fe1 S1 143.69(9) . . ?
C6 Fe1 S1 166.93(8) . . ?
C2 Fe1 S1 77.44(8) . . ?
C1 Fe1 S1 47.59(8) . . ?
C5 Fe1 S1 126.53(8) . . ?
C8 Fe1 S1 109.26(8) . . ?
C9 Fe1 S1 101.76(8) . . ?
C7 Fe1 S2 101.14(8) . . ?
C6 Fe1 S2 107.16(8) . . ?
C2 Fe1 S2 47.65(8) . . ?
C1 Fe1 S2 77.24(8) . . ?
C5 Fe1 S2 141.36(8) . . ?
C8 Fe1 S2 128.20(8) . . ?
C9 Fe1 S2 168.05(8) . . ?
S1 Fe1 S2 84.77(3) . . ?
C7 Fe1 Ni1 106.02(8) . . ?
C6 Fe1 Ni1 141.30(8) . . ?
C2 Fe1 Ni1 81.93(8) . . ?
C1 Fe1 Ni1 81.79(7) . . ?
C5 Fe1 Ni1 166.13(8) . . ?
C8 Fe1 Ni1 99.56(8) . . ?
C9 Fe1 Ni1 126.52(8) . . ?
S1 Fe1 Ni1 50.937(18) . . ?
S2 Fe1 Ni1 50.803(18) . . ?
S2 Ni1 S2 180.000(12) 2_665 . ?
S2 Ni1 S1 90.01(3) 2_665 . ?
S2 Ni1 S1 89.99(3) . . ?
S2 Ni1 S1 89.99(3) 2_665 2_665 ?
S2 Ni1 S1 90.01(3) . 2_665 ?
S1 Ni1 S1 180.0 . 2_665 ?
S2 Ni1 Fe1 54.49(2) 2_665 2_665 ?
S2 Ni1 Fe1 125.51(2) . 2_665 ?
S1 Ni1 Fe1 125.591(19) . 2_665 ?
S1 Ni1 Fe1 54.409(19) 2_665 2_665 ?
S2 Ni1 Fe1 125.505(19) 2_665 . ?
S2 Ni1 Fe1 54.49(2) . . ?
S1 Ni1 Fe1 54.409(19) . . ?
S1 Ni1 Fe1 125.591(19) 2_665 . ?
Fe1 Ni1 Fe1 180.00(2) 2_665 . ?
C1 S1 Ni1 106.42(10) . . ?
C1 S1 Fe1 60.48(9) . . ?
Ni1 S1 Fe1 74.65(2) . . ?
C2 S2 Ni1 106.69(10) . . ?
C2 S2 Fe1 60.37(9) . . ?
Ni1 S2 Fe1 74.70(2) . . ?
C2 C1 C3 124.2(3) . . ?
C2 C1 S1 118.3(2) . . ?
C3 C1 S1 117.6(2) . . ?
C2 C1 Fe1 70.24(15) . . ?
C3 C1 Fe1 129.7(2) . . ?
S1 C1 Fe1 71.94(9) . . ?
C1 C2 C4 124.9(3) . . ?
C1 C2 S2 117.8(2) . . ?
C4 C2 S2 117.2(2) . . ?
C1 C2 Fe1 70.31(15) . . ?
C4 C2 Fe1 130.3(2) . . ?
S2 C2 Fe1 71.98(9) . . ?
C9 C5 C6 108.0(2) . . ?
C9 C5 C10 125.8(3) . . ?
C6 C5 C10 126.1(3) . . ?
C9 C5 Fe1 70.37(15) . . ?
C6 C5 Fe1 69.49(15) . . ?
C10 C5 Fe1 127.90(19) . . ?
C5 C6 C7 107.7(2) . . ?
C5 C6 C11 126.2(3) . . ?
C7 C6 C11 126.0(3) . . ?
C5 C6 Fe1 70.10(15) . . ?
C7 C6 Fe1 69.26(15) . . ?
C11 C6 Fe1 129.5(2) . . ?
C8 C7 C6 108.1(2) . . ?
C8 C7 C12 125.9(3) . . ?
C6 C7 C12 126.0(3) . . ?
C8 C7 Fe1 70.67(15) . . ?
C6 C7 Fe1 69.97(15) . . ?
C12 C7 Fe1 125.5(2) . . ?
C7 C8 C9 107.8(2) . . ?
C7 C8 C13 126.4(3) . . ?
C9 C8 C13 125.7(3) . . ?
C7 C8 Fe1 69.13(15) . . ?
C9 C8 Fe1 70.10(15) . . ?
C13 C8 Fe1 128.7(2) . . ?
C5 C9 C8 108.4(2) . . ?
C5 C9 C14 125.7(3) . . ?
C8 C9 C14 125.9(3) . . ?
C5 C9 Fe1 69.71(15) . . ?
C8 C9 Fe1 69.66(15) . . ?
C14 C9 Fe1 128.7(2) . . ?
F3 B1 F4 110.1(4) . . ?
F3 B1 F2 109.6(4) . . ?
F4 B1 F2 110.3(4) . . ?
F3 B1 F1 109.2(4) . . ?
F4 B1 F1 108.8(4) . . ?
F2 B1 F1 108.9(4) . . ?

loop_
_geom_bond_atom_site_label_1
_geom_bond_atom_site_label_2
_geom_bond_distance
_geom_bond_site_symmetry_2
_geom_bond_publ_flag
Fe1 C7 2.061(3) . ?
Fe1 C6 2.071(3) . ?
Fe1 C2 2.075(3) . ?
Fe1 C1 2.076(2) . ?
Fe1 C5 2.079(3) . ?
Fe1 C8 2.081(3) . ?
Fe1 C9 2.087(3) . ?
Fe1 S1 2.2680(7) . ?
Fe1 S2 2.2699(8) . ?
Fe1 Ni1 2.6896(4) . ?
Ni1 S2 2.1609(7) 2_665 ?
Ni1 S2 2.1609(7) . ?
Ni1 S1 2.1655(7) . ?
Ni1 S1 2.1655(7) 2_665 ?
Ni1 Fe1 2.6896(4) 2_665 ?
S1 C1 1.761(3) . ?
S2 C2 1.764(3) . ?
C1 C2 1.401(4) . ?
C1 C3 1.503(4) . ?
C2 C4 1.501(4) . ?
C5 C9 1.422(4) . ?
C5 C6 1.433(4) . ?
C5 C10 1.497(4) . ?
C6 C7 1.439(4) . ?
C6 C11 1.488(4) . ?
C7 C8 1.424(4) . ?
C7 C12 1.496(4) . ?
C8 C9 1.434(4) . ?
C8 C13 1.491(4) . ?
C9 C14 1.502(4) . ?
F1 B1 1.379(9) . ?
F2 B1 1.358(5) . ?
F3 B1 1.356(5) . ?
F4 B1 1.356(5) . ?
